data_4108413
loop_
_publ_author_name
'Jian Zhang'
'Shumei Chen'
'Tao Wu'
'Pingyun Feng'
'Xianhui Bu'

_publ_contact_author_address
;
Department of Chemistry and Biochemistry
California State University, Long Beach
1250 Bellflower Boulevard, Long Beach, CA 90840
;
_publ_contact_author_email xbu@csulb.edu
_publ_contact_author_name 'Xianhui Bu'
_publ_section_title
;
 Homochiral Crystallization of Microporous Framework Materials from
 Achiral Precursors by Chiral Catalysis
;
_journal_name_full 'Journal of the American Chemical Society'
_journal_page_first 12882
_journal_page_last 12883
_journal_paper_doi 10.1021/ja805272j
_journal_volume 130
_journal_year 2008
_chemical_formula_sum 'C14 H6 In N O8 S2'
_chemical_formula_weight 495.14
_chemical_name_systematic
; 
 ? 
;
_space_group_IT_number 91
_symmetry_cell_setting tetragonal
_symmetry_space_group_name_Hall 'P 4w 2c'
_symmetry_space_group_name_H-M 'P 41 2 2'
_atom_sites_solution_hydrogens geom
_atom_sites_solution_primary direct
_atom_sites_solution_secondary difmap
_audit_creation_method SHELXL-97
_cell_angle_alpha 90.00
_cell_angle_beta 90.00
_cell_angle_gamma 90.00
_cell_formula_units_Z 4
_cell_length_a 13.5770(4)
_cell_length_b 13.5770(4)
_cell_length_c 15.5394(9)
_cell_measurement_reflns_used 3501
_cell_measurement_temperature 293(2)
_cell_measurement_theta_max 21.50
_cell_measurement_theta_min 2.49
_cell_volume 2864.5(2)
_computing_cell_refinement 'Bruker SMART'
_computing_data_collection 'Bruker SMART'
_computing_data_reduction 'Bruker SAINT'
_computing_molecular_graphics 'Bruker SHELXTL'
_computing_publication_material 'Bruker SHELXTL'
_computing_structure_refinement 'SHELXL-97 (Sheldrick, 1997)'
_computing_structure_solution 'SHELXS-97 (Sheldrick, 1990)'
_diffrn_ambient_temperature 293(2)
_diffrn_measured_fraction_theta_full 0.996
_diffrn_measured_fraction_theta_max 0.996
_diffrn_measurement_device_type 'CCD area detector'
_diffrn_measurement_method 'phi and omega scans'
_diffrn_radiation_monochromator graphite
_diffrn_radiation_source 'fine-focus sealed tube'
_diffrn_radiation_type MoK\a
_diffrn_radiation_wavelength 0.71073
_diffrn_reflns_av_R_equivalents 0.0433
_diffrn_reflns_av_sigmaI/netI 0.0348
_diffrn_reflns_limit_h_max 15
_diffrn_reflns_limit_h_min -15
_diffrn_reflns_limit_k_max 11
_diffrn_reflns_limit_k_min -16
_diffrn_reflns_limit_l_max 18
_diffrn_reflns_limit_l_min -17
_diffrn_reflns_number 13915
_diffrn_reflns_theta_full 25.06
_diffrn_reflns_theta_max 25.06
_diffrn_reflns_theta_min 2.12
_exptl_absorpt_coefficient_mu 0.997
_exptl_absorpt_correction_type none
_exptl_crystal_density_diffrn 1.148
_exptl_crystal_F_000 968
_refine_diff_density_max 0.479
_refine_diff_density_min -0.375
_refine_diff_density_rms 0.097
_refine_ls_abs_structure_details 'Flack H D (1983), Acta Cryst. A39, 876-881'
_refine_ls_abs_structure_Flack 0.50(5)
_refine_ls_extinction_coef 0.0029(4)
_refine_ls_extinction_expression Fc^*^=kFc[1+0.001xFc^2^\l^3^/sin(2\q)]^-1/4^
_refine_ls_extinction_method SHELXL
_refine_ls_goodness_of_fit_ref 1.117
_refine_ls_hydrogen_treatment constr
_refine_ls_matrix_type full
_refine_ls_number_parameters 112
_refine_ls_number_reflns 2554
_refine_ls_number_restraints 0
_refine_ls_restrained_S_all 1.117
_refine_ls_R_factor_all 0.0507
_refine_ls_R_factor_gt 0.0378
_refine_ls_shift/su_max 0.000
_refine_ls_shift/su_mean 0.000
_refine_ls_structure_factor_coef Fsqd
_refine_ls_weighting_details 'calc w=1/[\s^2^(Fo^2^)+(0.0622P)^2^+0.0000P] where P=(Fo^2^+2Fc^2^)/3'
_refine_ls_weighting_scheme calc
_refine_ls_wR_factor_gt 0.0992
_refine_ls_wR_factor_ref 0.1060
_reflns_number_gt 2137
_reflns_number_total 2554
_reflns_threshold_expression >2sigma(I)
_cod_data_source_file ja805272j_si_002_3.cif
_cod_data_source_block ATF-1
_cod_database_code 4108413

loop_
_symmetry_equiv_pos_as_xyz
'x, y, z'
'-x, -y, z+1/2'
'-y, x, z+1/4'
'y, -x, z+3/4'
'-x, y, -z'
'x, -y, -z+1/2'
'y, x, -z+3/4'
'-y, -x, -z+1/4'

loop_
_atom_site_label
_atom_site_type_symbol
_atom_site_fract_x
_atom_site_fract_y
_atom_site_fract_z
_atom_site_U_iso_or_equiv
_atom_site_adp_type
_atom_site_occupancy
_atom_site_symmetry_multiplicity
_atom_site_calc_flag
_atom_site_refinement_flags
In1 In 0.42385(3) 0.0000 0.2500 0.04288(19) Uani 1 2 d S
S1 S 0.22330(12) 0.28496(12) 0.10754(10) 0.0657(4) Uani 1 1 d .
O1 O 0.3067(3) 0.1052(3) 0.2903(3) 0.0690(11) Uani 1 1 d .
O2 O 0.3529(3) 0.1149(3) 0.1560(3) 0.0629(11) Uani 1 1 d .
O3 O 0.0262(2) 0.4970(3) 0.1233(2) 0.0603(10) Uani 1 1 d .
O4 O 0.1207(3) 0.4531(3) 0.0155(3) 0.0715(11) Uani 1 1 d .
C1 C 0.2300(4) 0.2249(4) 0.2036(4) 0.0635(16) Uani 1 1 d .
C2 C 0.1652(5) 0.2625(5) 0.2627(4) 0.092(2) Uani 1 1 d .
H2A H 0.1554 0.2368 0.3175 0.110 Uiso 1 1 calc R
C3 C 0.1150(5) 0.3457(5) 0.2293(4) 0.087(2) Uani 1 1 d .
H3A H 0.0715 0.3836 0.2615 0.104 Uiso 1 1 calc R
C4 C 0.1366(4) 0.3644(4) 0.1464(4) 0.0608(15) Uani 1 1 d .
C5 C 0.2998(5) 0.1432(4) 0.2167(4) 0.0593(15) Uani 1 1 d .
C6 C 0.0925(4) 0.4429(4) 0.0913(4) 0.0598(16) Uani 1 1 d .
C8 C 0.5540(15) 0.1959(17) 0.0570(14) 0.295(11) Uiso 1 1 d .
N1 N 0.5000 0.161(2) 0.0000 0.297(12) Uiso 1 2 d S

loop_
_atom_site_aniso_label
_atom_site_aniso_U_11
_atom_site_aniso_U_22
_atom_site_aniso_U_33
_atom_site_aniso_U_23
_atom_site_aniso_U_13
_atom_site_aniso_U_12
In1 0.0447(3) 0.0414(3) 0.0426(3) -0.0006(2) 0.000 0.000
S1 0.0753(10) 0.0673(9) 0.0545(9) 0.0055(8) 0.0065(8) 0.0276(8)
O1 0.086(3) 0.067(3) 0.054(2) 0.005(2) -0.001(2) 0.024(2)
O2 0.075(3) 0.056(2) 0.058(2) 0.0039(19) 0.006(2) 0.020(2)
O3 0.064(2) 0.0501(18) 0.067(2) -0.005(2) -0.0110(18) 0.018(2)
O4 0.082(3) 0.075(3) 0.058(3) 0.015(2) 0.000(2) 0.020(2)
C1 0.071(4) 0.064(4) 0.056(4) -0.003(3) -0.008(3) 0.031(3)
C2 0.116(6) 0.106(5) 0.053(4) -0.004(4) -0.007(4) 0.064(4)
C3 0.103(5) 0.101(5) 0.057(4) -0.009(3) -0.004(3) 0.060(4)
C4 0.075(4) 0.060(3) 0.048(3) -0.003(3) -0.009(3) 0.027(3)
C5 0.070(4) 0.048(3) 0.059(4) 0.003(3) -0.008(3) 0.005(3)
C6 0.063(4) 0.049(3) 0.067(4) 0.000(3) -0.021(3) 0.005(3)

loop_
_atom_type_symbol
_atom_type_description
_atom_type_scat_dispersion_real
_atom_type_scat_dispersion_imag
_atom_type_scat_source
C C 0.0033 0.0016 'International Tables Vol C Tables 4.2.6.8 and 6.1.1.4'
H H 0.0000 0.0000 'International Tables Vol C Tables 4.2.6.8 and 6.1.1.4'
In In -0.7276 1.3100 'International Tables Vol C Tables 4.2.6.8 and 6.1.1.4'
N N 0.0061 0.0033 'International Tables Vol C Tables 4.2.6.8 and 6.1.1.4'
O O 0.0106 0.0060 'International Tables Vol C Tables 4.2.6.8 and 6.1.1.4'
S S 0.1246 0.1234 'International Tables Vol C Tables 4.2.6.8 and 6.1.1.4'

loop_
_geom_angle_atom_site_label_1
_geom_angle_atom_site_label_2
_geom_angle_atom_site_label_3
_geom_angle
_geom_angle_site_symmetry_1
_geom_angle_site_symmetry_3
O3 In1 O3 122.24(19) 3_655 8_655
O3 In1 O1 133.58(14) 3_655 6
O3 In1 O1 90.03(15) 8_655 6
O3 In1 O1 90.03(15) 3_655 .
O3 In1 O1 133.58(14) 8_655 .
O1 In1 O1 88.8(3) 6 .
O3 In1 O2 128.93(13) 3_655 .
O3 In1 O2 76.61(13) 8_655 .
O1 In1 O2 87.60(15) 6 .
O1 In1 O2 56.98(14) . .
O3 In1 O2 76.61(13) 3_655 6
O3 In1 O2 128.93(13) 8_655 6
O1 In1 O2 56.98(14) 6 6
O1 In1 O2 87.60(15) . 6
O2 In1 O2 131.5(2) . 6
O3 In1 O4 57.16(14) 3_655 3_655
O3 In1 O4 81.74(14) 8_655 3_655
O1 In1 O4 169.24(15) 6 3_655
O1 In1 O4 91.82(15) . 3_655
O2 In1 O4 83.78(14) . 3_655
O2 In1 O4 133.78(14) 6 3_655
O3 In1 O4 81.74(14) 3_655 8_655
O3 In1 O4 57.16(14) 8_655 8_655
O1 In1 O4 91.82(15) 6 8_655
O1 In1 O4 169.24(15) . 8_655
O2 In1 O4 133.78(14) . 8_655
O2 In1 O4 83.78(14) 6 8_655
O4 In1 O4 89.5(2) 3_655 8_655
O3 In1 C6 28.78(16) 3_655 3_655
O3 In1 C6 102.08(17) 8_655 3_655
O1 In1 C6 162.31(18) 6 3_655
O1 In1 C6 91.94(17) . 3_655
O2 In1 C6 107.60(17) . 3_655
O2 In1 C6 105.39(18) 6 3_655
O4 In1 C6 28.41(15) 3_655 3_655
O4 In1 C6 84.19(15) 8_655 3_655
O3 In1 C6 102.08(17) 3_655 8_655
O3 In1 C6 28.78(16) 8_655 8_655
O1 In1 C6 91.94(17) 6 8_655
O1 In1 C6 162.31(18) . 8_655
O2 In1 C6 105.39(18) . 8_655
O2 In1 C6 107.60(17) 6 8_655
O4 In1 C6 84.19(15) 3_655 8_655
O4 In1 C6 28.41(15) 8_655 8_655
C6 In1 C6 92.6(2) 3_655 8_655
O3 In1 C5 105.00(17) 3_655 6
O3 In1 C5 111.18(16) 8_655 6
O1 In1 C5 28.59(17) 6 6
O1 In1 C5 87.78(15) . 6
O2 In1 C5 110.63(18) . 6
O2 In1 C5 28.38(15) 6 6
O4 In1 C5 162.16(18) 3_655 6
O4 In1 C5 87.68(19) 8_655 6
C6 In1 C5 133.8(2) 3_655 6
C6 In1 C5 101.25(17) 8_655 6
O3 In1 C5 111.18(16) 3_655 .
O3 In1 C5 105.00(17) 8_655 .
O1 In1 C5 87.78(15) 6 .
O1 In1 C5 28.59(17) . .
O2 In1 C5 28.38(15) . .
O2 In1 C5 110.63(18) 6 .
O4 In1 C5 87.68(19) 3_655 .
O4 In1 C5 162.16(18) 8_655 .
C6 In1 C5 101.25(17) 3_655 .
C6 In1 C5 133.8(2) 8_655 .
C5 In1 C5 100.1(3) 6 .
C1 S1 C4 91.7(3) . .
C5 O1 In1 93.5(3) . .
C5 O2 In1 88.4(3) . .
C6 O3 In1 93.2(3) . 4_564
C6 O4 In1 87.8(3) . 4_564
C2 C1 C5 127.0(6) . .
C2 C1 S1 112.0(4) . .
C5 C1 S1 121.1(5) . .
C1 C2 C3 111.1(6) . .
C1 C2 H2A 124.4 . .
C3 C2 H2A 124.4 . .
C4 C3 C2 113.3(5) . .
C4 C3 H3A 123.3 . .
C2 C3 H3A 123.3 . .
C3 C4 C6 126.6(5) . .
C3 C4 S1 111.7(4) . .
C6 C4 S1 121.7(4) . .
O2 C5 O1 121.2(5) . .
O2 C5 C1 120.0(5) . .
O1 C5 C1 118.8(6) . .
O2 C5 In1 63.2(3) . .
O1 C5 In1 57.9(3) . .
C1 C5 In1 176.6(5) . .
O4 C6 O3 121.7(5) . .
O4 C6 C4 119.9(5) . .
O3 C6 C4 118.4(5) . .
O4 C6 In1 63.8(3) . 4_564
O3 C6 In1 58.0(3) . 4_564
C4 C6 In1 175.0(4) . 4_564
C8 N1 C8 135(4) . 5_655

loop_
_geom_bond_atom_site_label_1
_geom_bond_atom_site_label_2
_geom_bond_distance
_geom_bond_site_symmetry_2
In1 O3 2.225(3) 3_655
In1 O3 2.225(3) 8_655
In1 O1 2.228(4) 6
In1 O1 2.228(4) .
In1 O2 2.344(4) .
In1 O2 2.344(4) 6
In1 O4 2.353(4) 3_655
In1 O4 2.353(4) 8_655
In1 C6 2.620(6) 3_655
In1 C6 2.620(6) 8_655
In1 C5 2.624(5) 6
In1 C5 2.624(5) .
S1 C1 1.703(6) .
S1 C4 1.707(5) .
O1 C5 1.258(7) .
O2 C5 1.248(7) .
O3 C6 1.263(7) .
O3 In1 2.225(3) 4_564
O4 C6 1.247(7) .
O4 In1 2.353(4) 4_564
C1 C2 1.370(8) .
C1 C5 1.473(7) .
C2 C3 1.418(8) .
C2 H2A 0.9300 .
C3 C4 1.345(8) .
C3 H3A 0.9300 .
C4 C6 1.493(7) .
C6 In1 2.620(6) 4_564
C8 N1 1.24(2) .
N1 C8 1.24(2) 5_655
